data_7121122
loop_
_publ_author_name
'Li, Tao'
'Tan, Gengwen'
'Cheng, Cheng'
'Zhao, Yue'
'Zhang, Li'
'Wang, Xinping'

_publ_section_title
;
 Syntheses, structures and theoretical calculations of stable
 triarylarsine radical cations.
;
_journal_issue 12
_journal_name_full 'Chemical communications (Cambridge, England)'
_journal_page_first 1493
_journal_page_last 1496
_journal_paper_doi 10.1039/c7cc09544a
_journal_volume 54
_journal_year 2018
_chemical_formula_sum 'C77 H81 As B F24'
_chemical_formula_weight 1548.14
_space_group_crystal_system triclinic
_space_group_IT_number 2
_space_group_name_Hall '-P 1'
_space_group_name_H-M_alt 'P -1'
_symmetry_space_group_name_Hall '-P 1'
_symmetry_space_group_name_H-M 'P -1'
_atom_sites_solution_hydrogens mixed
_audit_creation_method SHELXL-2014/7
_audit_update_record
;
2017-11-21 deposited with the CCDC.
2018-01-09 downloaded from the CCDC.
;
_cell_angle_alpha 73.207(3)
_cell_angle_beta 87.244(2)
_cell_angle_gamma 68.719(2)
_cell_formula_units_Z 2
_cell_length_a 14.3468(12)
_cell_length_b 16.7636(14)
_cell_length_c 18.1282(16)
_cell_measurement_reflns_used 9935
_cell_measurement_temperature 153(2)
_cell_measurement_theta_max 27.52
_cell_measurement_theta_min 2.39
_cell_volume 3881.5(6)
_computing_cell_refinement 'Bruker SAINT'
_computing_data_collection 'Bruker APEX2'
_computing_data_reduction 'Bruker SAINT'
_computing_molecular_graphics 'Ortep 3v2'
_computing_structure_refinement 'SHELXL-2014/7 (Sheldrick, 2014)'
_computing_structure_solution 'SHELXL-2014/7 (Sheldrick, 2014)'
_diffrn_ambient_temperature 153(2)
_diffrn_measured_fraction_theta_full 0.989
_diffrn_measured_fraction_theta_max 0.989
_diffrn_measurement_device_type 'PHOTON100 CMOS detector'
_diffrn_measurement_method '\f and \w scans'
_diffrn_radiation_type MoK\a
_diffrn_radiation_wavelength 0.71073
_diffrn_reflns_av_R_equivalents 0.0364
_diffrn_reflns_av_unetI/netI 0.0518
_diffrn_reflns_Laue_measured_fraction_full 0.989
_diffrn_reflns_Laue_measured_fraction_max 0.989
_diffrn_reflns_limit_h_max 17
_diffrn_reflns_limit_h_min -16
_diffrn_reflns_limit_k_max 19
_diffrn_reflns_limit_k_min -19
_diffrn_reflns_limit_l_max 21
_diffrn_reflns_limit_l_min -18
_diffrn_reflns_number 27939
_diffrn_reflns_point_group_measured_fraction_full 0.989
_diffrn_reflns_point_group_measured_fraction_max 0.989
_diffrn_reflns_theta_full 25.010
_diffrn_reflns_theta_max 25.010
_diffrn_reflns_theta_min 2.389
_exptl_absorpt_coefficient_mu 0.536
_exptl_absorpt_correction_T_max 0.7456
_exptl_absorpt_correction_T_min 0.5368
_exptl_absorpt_correction_type multi-scan
_exptl_absorpt_process_details 'SADABS (Bruker, 2014)'
_exptl_crystal_colour purple
_exptl_crystal_density_diffrn 1.325
_exptl_crystal_description block
_exptl_crystal_F_000 1594
_exptl_crystal_size_max 0.220
_exptl_crystal_size_mid 0.190
_exptl_crystal_size_min 0.180
_refine_diff_density_max 0.568
_refine_diff_density_min -0.650
_refine_diff_density_rms 0.054
_refine_ls_extinction_method none
_refine_ls_goodness_of_fit_ref 1.012
_refine_ls_hydrogen_treatment constr
_refine_ls_matrix_type full
_refine_ls_number_parameters 1187
_refine_ls_number_reflns 13538
_refine_ls_number_restraints 756
_refine_ls_restrained_S_all 1.045
_refine_ls_R_factor_all 0.0633
_refine_ls_R_factor_gt 0.0527
_refine_ls_shift/su_max 0.001
_refine_ls_shift/su_mean 0.000
_refine_ls_structure_factor_coef Fsqd
_refine_ls_weighting_details 'w=1/[\s^2^(Fo^2^)+(0.0699P)^2^+3.3136P] where P=(Fo^2^+2Fc^2^)/3'
_refine_ls_weighting_scheme calc
_refine_ls_wR_factor_gt 0.1368
_refine_ls_wR_factor_ref 0.1459
_reflns_Friedel_coverage 0.000
_reflns_number_gt 11443
_reflns_number_total 13538
_reflns_threshold_expression 'I > 2\s(I)'
_cod_data_source_file c7cc09544a2.cif
_cod_data_source_block 1_a
_cod_depositor_comments 'Adding full bibliography for 7121122--7121123.cif.'
_cod_database_code 7121122
_shelx_shelxl_version_number 2014/7
_shelx_space_group_comment
;
The symmetry employed for this shelxl refinement is uniquely defined
by the following loop, which should always be used as a source of
symmetry information in preference to the above space-group names.
They are only intended as comments.
;
_shelx_estimated_absorpt_t_min 0.891
_shelx_estimated_absorpt_t_max 0.910

loop_
_space_group_symop_operation_xyz
'x, y, z'
'-x, -y, -z'

loop_
_atom_site_label
_atom_site_type_symbol
_atom_site_fract_x
_atom_site_fract_y
_atom_site_fract_z
_atom_site_U_iso_or_equiv
_atom_site_adp_type
_atom_site_occupancy
_atom_site_site_symmetry_order
_atom_site_calc_flag
_atom_site_refinement_flags_posn
_atom_site_refinement_flags_adp
_atom_site_refinement_flags_occupancy
_atom_site_disorder_assembly
_atom_site_disorder_group
As1 As 0.92864(3) 0.69960(2) 0.21288(2) 0.03364(11) Uani 0.95 1 d . . P A 1
B1 B 0.4302(2) 0.76754(19) 0.72770(16) 0.0317(6) Uani 1 1 d . . . B 1
C1 C 0.9097(2) 0.59172(17) 0.27008(14) 0.0341(6) Uani 1 1 d . U . A 1
C2 C 0.8812(2) 0.58795(19) 0.34599(16) 0.0445(7) Uani 1 1 d . U . A 1
C3 C 0.8651(2) 0.5119(2) 0.38920(18) 0.0578(9) Uani 1 1 d . U . A 1
H3 H 0.8468 0.5078 0.4397 0.069 Uiso 1 1 calc R U . A 1
C4 C 0.8751(3) 0.4422(2) 0.3604(2) 0.0617(10) Uani 1 1 d . U . A 1
C5 C 0.9022(2) 0.4489(2) 0.2846(2) 0.0536(8) Uani 1 1 d . U . A 1
H5 H 0.9082 0.4021 0.2647 0.064 Uiso 1 1 calc R U . A 1
C6 C 0.9206(2) 0.52239(18) 0.23770(16) 0.0396(6) Uani 1 1 d . U . A 1
C7 C 0.8663(3) 0.6629(2) 0.38167(18) 0.0583(9) Uani 1 1 d . U . A 1
H7 H 0.8708 0.7138 0.3403 0.070 Uiso 1 1 calc R U . A 1
C8 C 0.7628(4) 0.6941(3) 0.4124(3) 0.1011(17) Uani 1 1 d . U . A 1
H8A H 0.7126 0.7096 0.3723 0.152 Uiso 1 1 calc R U . A 1
H8B H 0.7537 0.7456 0.4293 0.152 Uiso 1 1 calc R U . A 1
H8C H 0.7568 0.6469 0.4551 0.152 Uiso 1 1 calc R U . A 1
C9 C 0.9476(4) 0.6384(4) 0.4432(3) 0.110(2) Uani 1 1 d . U . A 1
H9A H 0.9471 0.5871 0.4840 0.165 Uiso 1 1 calc R U . A 1
H9B H 0.9357 0.6878 0.4636 0.165 Uiso 1 1 calc R U . A 1
H9C H 1.0116 0.6246 0.4211 0.165 Uiso 1 1 calc R U . A 1
C10 C 0.8654(5) 0.3615(4) 0.4189(4) 0.0455(15) Uani 0.6 1 d . U P A 1
H10 H 0.8594 0.3672 0.4713 0.055 Uiso 1 1 d R U . A 1
C11 C 0.7687(5) 0.3579(4) 0.3917(5) 0.093(2) Uani 0.7 1 d . U P A 1
H11A H 0.7755 0.3493 0.3413 0.140 Uiso 1 1 calc R U . A 1
H11B H 0.7144 0.4131 0.3894 0.140 Uiso 1 1 calc R U . A 1
H11C H 0.7550 0.3092 0.4272 0.140 Uiso 1 1 calc R U . A 1
C12 C 0.9454(3) 0.2750(2) 0.4173(2) 0.0689(10) Uani 1 1 d . U . A 1
H12A H 0.9270 0.2261 0.4472 0.103 Uiso 1 1 calc R U . A 1
H12B H 1.0076 0.2705 0.4388 0.103 Uiso 1 1 calc R U . A 1
H12C H 0.9530 0.2727 0.3650 0.103 Uiso 1 1 calc R U . A 1
C13 C 0.9502(2) 0.52518(19) 0.15563(17) 0.0432(7) Uani 1 1 d . U . A 1
H13 H 0.9732 0.5753 0.1362 0.052 Uiso 1 1 calc R U . A 1
C14 C 0.8603(3) 0.5437(3) 0.1029(2) 0.0662(10) Uani 1 1 d . U . A 1
H14A H 0.8356 0.4957 0.1203 0.099 Uiso 1 1 calc R U . A 1
H14B H 0.8803 0.5480 0.0510 0.099 Uiso 1 1 calc R U . A 1
H14C H 0.8083 0.5989 0.1041 0.099 Uiso 1 1 calc R U . A 1
C15 C 1.0375(3) 0.4400(2) 0.1524(2) 0.0567(8) Uani 1 1 d . U . A 1
H15A H 1.0921 0.4294 0.1870 0.085 Uiso 1 1 calc R U . A 1
H15B H 1.0591 0.4472 0.1008 0.085 Uiso 1 1 calc R U . A 1
H15C H 1.0158 0.3900 0.1674 0.085 Uiso 1 1 calc R U . A 1
C16 C 1.0440(2) 0.71795(19) 0.24301(17) 0.0419(6) Uani 1 1 d . U . A 1
C17 C 1.0267(3) 0.8048(2) 0.2468(2) 0.0606(9) Uani 1 1 d . U . A 1
C18 C 1.1078(3) 0.8194(3) 0.2717(2) 0.0716(11) Uani 1 1 d . U . A 1
H18 H 1.0987 0.8763 0.2742 0.086 Uiso 1 1 calc R U . A 1
C19 C 1.2016(3) 0.7524(3) 0.2929(2) 0.0636(9) Uani 1 1 d . U . A 1
C20 C 1.2140(2) 0.6688(3) 0.28905(19) 0.0568(8) Uani 1 1 d . U . A 1
H20 H 1.2765 0.6234 0.3039 0.068 Uiso 1 1 calc R U . A 1
C21 C 1.1378(2) 0.6487(2) 0.26410(16) 0.0438(7) Uani 1 1 d . U . A 1
C22 C 0.9257(3) 0.8801(3) 0.2279(3) 0.0944(16) Uani 1 1 d . U . A 1
H22 H 0.8793 0.8571 0.2111 0.113 Uiso 1 1 calc R U . A 1
C23 C 0.8842(4) 0.9098(4) 0.2988(5) 0.132(2) Uani 1 1 d . U . A 1
H23A H 0.8842 0.8588 0.3401 0.197 Uiso 1 1 calc R U . A 1
H23B H 0.8169 0.9525 0.2862 0.197 Uiso 1 1 calc R U . A 1
H23C H 0.9253 0.9369 0.3146 0.197 Uiso 1 1 calc R U . A 1
C24 C 0.9296(5) 0.9580(3) 0.1614(4) 0.139(3) Uani 1 1 d . U . A 1
H24A H 0.9807 0.9775 0.1734 0.208 Uiso 1 1 calc R U . A 1
H24B H 0.8659 1.0064 0.1532 0.208 Uiso 1 1 calc R U . A 1
H24C H 0.9447 0.9394 0.1154 0.208 Uiso 1 1 calc R U . A 1
C25 C 1.2892(4) 0.7704(4) 0.3192(3) 0.0925(14) Uani 1 1 d . U . A 1
H25 H 1.3392 0.7108 0.3430 0.111 Uiso 1 1 calc R U . A 1
C26 C 1.2679(5) 0.8115(8) 0.3789(5) 0.215(5) Uani 1 1 d . U . A 1
H26A H 1.3282 0.8142 0.3969 0.323 Uiso 1 1 calc R U . A 1
H26B H 1.2416 0.7774 0.4207 0.323 Uiso 1 1 calc R U . A 1
H26C H 1.2192 0.8711 0.3597 0.323 Uiso 1 1 calc R U . A 1
C27 C 1.3379(5) 0.8104(5) 0.2529(4) 0.145(3) Uani 1 1 d . U . A 1
H27A H 1.2956 0.8714 0.2291 0.218 Uiso 1 1 calc R U . A 1
H27B H 1.3488 0.7773 0.2159 0.218 Uiso 1 1 calc R U . A 1
H27C H 1.4010 0.8084 0.2704 0.218 Uiso 1 1 calc R U . A 1
C28 C 1.1595(2) 0.5541(2) 0.26033(19) 0.0510(7) Uani 1 1 d . U . A 1
H28 H 1.1017 0.5557 0.2324 0.061 Uiso 1 1 calc R U . A 1
C29 C 1.1693(3) 0.4890(3) 0.3407(2) 0.0810(12) Uani 1 1 d . U . A 1
H29A H 1.2250 0.4863 0.3699 0.122 Uiso 1 1 calc R U . A 1
H29B H 1.1802 0.4306 0.3364 0.122 Uiso 1 1 calc R U . A 1
H29C H 1.1089 0.5090 0.3664 0.122 Uiso 1 1 calc R U . A 1
C30 C 1.2520(3) 0.5213(3) 0.2151(2) 0.0697(10) Uani 1 1 d . U . A 1
H30A H 1.2476 0.5666 0.1673 0.105 Uiso 1 1 calc R U . A 1
H30B H 1.2548 0.4676 0.2046 0.105 Uiso 1 1 calc R U . A 1
H30C H 1.3114 0.5093 0.2452 0.105 Uiso 1 1 calc R U . A 1
C31 C 0.8736(2) 0.75384(17) 0.10837(15) 0.0347(6) Uani 1 1 d . U . A 1
C32 C 0.7683(2) 0.79553(17) 0.09955(16) 0.0387(6) Uani 1 1 d . U . A 1
C33 C 0.7254(2) 0.8310(2) 0.02437(18) 0.0495(7) Uani 1 1 d . U . A 1
H33 H 0.6560 0.8576 0.0168 0.059 Uiso 1 1 calc R U . A 1
C34 C 0.7816(2) 0.8281(2) -0.03955(18) 0.0539(8) Uani 1 1 d . U . A 1
C35 C 0.8851(2) 0.7895(2) -0.02819(17) 0.0509(8) Uani 1 1 d . U . A 1
H35 H 0.9233 0.7889 -0.0711 0.061 Uiso 1 1 calc R U . A 1
C36 C 0.9336(2) 0.75182(19) 0.04488(16) 0.0405(6) Uani 1 1 d . U . A 1
C37 C 0.7007(2) 0.8043(2) 0.16573(18) 0.0503(7) Uani 1 1 d . U . A 1
H37 H 0.7442 0.7770 0.2133 0.060 Uiso 1 1 calc R U . A 1
C38 C 0.6434(4) 0.9005(3) 0.1622(3) 0.0855(13) Uani 1 1 d . U . A 1
H38A H 0.6896 0.9302 0.1616 0.128 Uiso 1 1 calc R U . A 1
H38B H 0.6045 0.9030 0.2067 0.128 Uiso 1 1 calc R U . A 1
H38C H 0.5995 0.9296 0.1162 0.128 Uiso 1 1 calc R U . A 1
C39 C 0.6311(3) 0.7534(3) 0.1718(3) 0.0879(14) Uani 1 1 d . U . A 1
H39A H 0.5892 0.7613 0.2140 0.132 Uiso 1 1 calc R U . A 1
H39B H 0.6700 0.6909 0.1805 0.132 Uiso 1 1 calc R U . A 1
H39C H 0.5900 0.7757 0.1246 0.132 Uiso 1 1 calc R U . A 1
C40 C 0.7271(13) 0.8782(10) -0.1191(9) 0.053(4) Uani 0.50(2) 1 d . U P A 1
H40 H 0.7763 0.8881 -0.1565 0.064 Uiso 1 1 calc R U . A 1
C41 C 0.6926(13) 0.7954(12) -0.1321(7) 0.110(5) Uani 0.50(2) 1 d . U P A 1
H41A H 0.6476 0.7824 -0.0936 0.166 Uiso 1 1 calc R U . A 1
H41B H 0.7511 0.7425 -0.1274 0.166 Uiso 1 1 calc R U . A 1
H41C H 0.6597 0.8149 -0.1825 0.166 Uiso 1 1 calc R U . A 1
C42 C 0.6462(11) 0.9558(8) -0.1314(6) 0.114(6) Uani 0.50(2) 1 d . U P A 1
H42A H 0.5901 0.9433 -0.1070 0.171 Uiso 1 1 calc R U . A 1
H42B H 0.6299 0.9828 -0.1858 0.171 Uiso 1 1 calc R U . A 1
H42C H 0.6613 0.9961 -0.1099 0.171 Uiso 1 1 calc R U . A 1
C43 C 1.0475(2) 0.7085(2) 0.05316(18) 0.0486(7) Uani 1 1 d . U . A 1
H43 H 1.0662 0.6713 0.1068 0.058 Uiso 1 1 calc R U . A 1
C44 C 1.0950(3) 0.7802(3) 0.0386(2) 0.0716(11) Uani 1 1 d . U . A 1
H44A H 1.1666 0.7516 0.0455 0.107 Uiso 1 1 calc R U . A 1
H44B H 1.0714 0.8145 0.0744 0.107 Uiso 1 1 calc R U . A 1
H44C H 1.0765 0.8190 -0.0132 0.107 Uiso 1 1 calc R U . A 1
C45 C 1.0893(3) 0.6476(3) 0.0019(2) 0.0644(9) Uani 1 1 d . U . A 1
H45A H 1.0589 0.6033 0.0125 0.097 Uiso 1 1 calc R U . A 1
H45B H 1.1605 0.6184 0.0123 0.097 Uiso 1 1 calc R U . A 1
H45C H 1.0748 0.6825 -0.0513 0.097 Uiso 1 1 calc R U . A 1
C46 C 0.49789(19) 0.82811(17) 0.69068(14) 0.0309(5) Uani 1 1 d . U . B 1
C47 C 0.4596(2) 0.92176(17) 0.66692(16) 0.0374(6) Uani 1 1 d . U . B 1
H47 H 0.3921 0.9519 0.6719 0.045 Uiso 1 1 calc R U . B 1
C48 C 0.5191(2) 0.97120(18) 0.63616(18) 0.0426(6) Uani 1 1 d . U . B 1
C49 C 0.6204(2) 0.92945(19) 0.62977(17) 0.0434(7) Uani 1 1 d . U . B 1
H49 H 0.6601 0.9627 0.6092 0.052 Uiso 1 1 calc R U . B 1
C50 C 0.6612(2) 0.83718(19) 0.65475(17) 0.0415(6) Uani 1 1 d . U . B 1
C51 C 0.6006(2) 0.78810(17) 0.68394(15) 0.0360(6) Uani 1 1 d . U . B 1
H51 H 0.6298 0.7260 0.6996 0.043 Uiso 1 1 calc R U . B 1
C52 C 0.4738(3) 1.0712(2) 0.6079(3) 0.0639(10) Uani 1 1 d . U . B 1
C53 C 0.7701(3) 0.7903(2) 0.6472(3) 0.0640(10) Uani 1 1 d . U . B 1
C54 C 0.46110(19) 0.67966(17) 0.69585(14) 0.0330(5) Uani 1 1 d . U . B 1
C55 C 0.4955(2) 0.6817(2) 0.62239(16) 0.0433(7) Uani 1 1 d . U . B 1
H55 H 0.5069 0.7324 0.5928 0.052 Uiso 1 1 calc R U . B 1
C56 C 0.5133(3) 0.6109(2) 0.59164(17) 0.0499(8) Uani 1 1 d . U . B 1
C57 C 0.4978(3) 0.5343(2) 0.63398(17) 0.0498(8) Uani 1 1 d . U . B 1
H57 H 0.5111 0.4862 0.6141 0.060 Uiso 1 1 calc R U . B 1
C58 C 0.4620(2) 0.53080(19) 0.70647(16) 0.0421(6) Uani 1 1 d . U . B 1
C59 C 0.4433(2) 0.60228(18) 0.73615(15) 0.0363(6) Uani 1 1 d . U . B 1
H59 H 0.4180 0.5986 0.7847 0.044 Uiso 1 1 calc R U . B 1
C60 C 0.5434(4) 0.6185(3) 0.5107(2) 0.0749(12) Uani 1 1 d . U . B 1
C61 C 0.4421(3) 0.4498(2) 0.75248(19) 0.0555(8) Uani 1 1 d . U . B 1
C62 C 0.31118(19) 0.82101(17) 0.69896(14) 0.0316(5) Uani 1 1 d . U . B 1
C63 C 0.2835(2) 0.8725(2) 0.62235(16) 0.0454(7) Uani 1 1 d . U . B 1
H63 H 0.3334 0.8809 0.5897 0.055 Uiso 1 1 calc R U . B 1
C64 C 0.1848(2) 0.9116(2) 0.59289(17) 0.0524(8) Uani 1 1 d . U . B 1
C65 C 0.1082(2) 0.9009(2) 0.64008(17) 0.0449(7) Uani 1 1 d . U . B 1
H65 H 0.0416 0.9281 0.6210 0.054 Uiso 1 1 calc R U . B 1
C66 C 0.13322(19) 0.84927(17) 0.71547(15) 0.0339(6) Uani 1 1 d . U . B 1
C67 C 0.23282(19) 0.80986(16) 0.74413(14) 0.0312(5) Uani 1 1 d . U . B 1
H67 H 0.2477 0.7748 0.7953 0.037 Uiso 1 1 calc R U . B 1
C68 C 0.1606(3) 0.9622(4) 0.5098(4) 0.0491(12) Uani 0.774(5) 1 d . U P B 1
C69 C 0.0536(2) 0.8336(2) 0.76693(17) 0.0455(7) Uani 1 1 d . U . B 1
C70 C 0.45012(18) 0.74002(17) 0.82143(14) 0.0312(5) Uani 1 1 d . U . B 1
C71 C 0.40070(19) 0.79861(18) 0.86436(15) 0.0342(6) Uani 1 1 d . U . B 1
H71 H 0.3524 0.8538 0.8391 0.041 Uiso 1 1 calc R U . B 1
C72 C 0.4212(2) 0.77733(19) 0.94365(15) 0.0373(6) Uani 1 1 d . U . B 1
C73 C 0.4922(2) 0.6960(2) 0.98311(15) 0.0407(6) Uani 1 1 d . U . B 1
H73 H 0.5053 0.6812 1.0361 0.049 Uiso 1 1 calc R U . B 1
C74 C 0.5433(2) 0.63702(19) 0.94215(15) 0.0405(6) Uani 1 1 d . U . B 1
C75 C 0.52275(19) 0.65947(18) 0.86293(15) 0.0357(6) Uani 1 1 d . U . B 1
H75 H 0.5590 0.6190 0.8366 0.043 Uiso 1 1 calc R U . B 1
C76 C 0.3683(2) 0.8423(2) 0.98692(18) 0.0502(8) Uani 1 1 d . U . B 1
C77 C 0.6234(3) 0.5499(2) 0.98086(19) 0.0612(9) Uani 1 1 d . U . B 1
C10' C 0.8371(8) 0.3575(6) 0.3891(6) 0.047(2) Uani 0.4 1 d . U P C 2
F8' F 0.6067(17) 0.5664(17) 0.5077(13) 0.025(5) Uani 0.106(7) 1 d . U P D 2
C40' C 0.7380(13) 0.8504(11) -0.1235(11) 0.060(4) Uani 0.50(2) 1 d . U P A 2
C41' C 0.6391(12) 0.8457(12) -0.1313(7) 0.095(5) Uani 0.50(2) 1 d . U P A 2
C42' C 0.7219(15) 0.9588(9) -0.1550(8) 0.120(6) Uani 0.50(2) 1 d . U P A 2
F1 F 0.3873(5) 1.1004(3) 0.5674(5) 0.0993(17) Uani 0.6 1 d . U P B 1
F2 F 0.4846(11) 1.1103(7) 0.6546(6) 0.079(3) Uani 0.5 1 d . U P B 1
F3 F 0.5290(6) 1.1046(5) 0.5481(6) 0.098(4) Uani 0.5 1 d . U P B 1
F4 F 0.8243(2) 0.8406(2) 0.6481(3) 0.0858(14) Uani 0.844(11) 1 d . U P B 1
F5 F 0.7895(3) 0.7619(5) 0.5871(3) 0.115(2) Uani 0.844(11) 1 d . U P B 1
F6 F 0.8118(2) 0.7183(2) 0.7079(4) 0.0999(19) Uani 0.844(11) 1 d . U P B 1
F7 F 0.5497(3) 0.69593(17) 0.47282(14) 0.0850(14) Uani 0.894(7) 1 d . U P B 1
F8 F 0.6312(4) 0.5504(4) 0.5083(3) 0.116(2) Uani 0.894(7) 1 d . U P B 1
F9 F 0.4759(3) 0.6105(2) 0.46689(13) 0.1131(11) Uani 1 1 d . U . B 1
F10 F 0.4475(4) 0.3936(4) 0.7117(4) 0.089(2) Uani 0.8 1 d . U P B 1
F11 F 0.5109(2) 0.39929(15) 0.80915(14) 0.0895(7) Uani 1 1 d . U . B 1
F12 F 0.35590(18) 0.46989(14) 0.78642(13) 0.0741(6) Uani 1 1 d . U . B 1
F13 F 0.2408(2) 0.9572(2) 0.46759(14) 0.0711(10) Uani 0.774(5) 1 d . U P B 1
F14 F 0.10098(18) 0.9386(2) 0.47304(13) 0.0618(9) Uani 0.774(5) 1 d . U P B 1
F15 F 0.1113(4) 1.0495(3) 0.5032(2) 0.0794(14) Uani 0.774(5) 1 d . U P B 1
F16 F -0.0391(6) 0.9003(10) 0.7437(7) 0.072(3) Uani 0.67(5) 1 d . U P B 1
F17 F 0.0416(14) 0.7594(11) 0.7757(10) 0.071(3) Uani 0.67(5) 1 d . U P B 1
F18 F 0.06462(16) 0.84134(15) 0.83664(11) 0.0667(6) Uani 1 1 d . U . B 1
F19 F 0.2830(2) 0.9041(3) 0.95245(19) 0.0938(17) Uani 0.891(8) 1 d . U P B 1
F20 F 0.3474(4) 0.8043(2) 1.05735(17) 0.0916(14) Uani 0.891(8) 1 d . U P B 1
F21 F 0.4231(3) 0.8883(3) 0.9976(3) 0.0937(14) Uani 0.891(8) 1 d . U P B 1
F22 F 0.61879(18) 0.48186(14) 0.95915(13) 0.0789(6) Uani 1 1 d . U . B 1
F23 F 0.71505(17) 0.55030(18) 0.96125(18) 0.0980(8) Uani 1 1 d . U . B 1
F24 F 0.6318(3) 0.5305(2) 1.05566(16) 0.0899(12) Uani 0.8 1 d . U P B 1
F1' F 0.3746(6) 1.1017(4) 0.6331(9) 0.096(3) Uani 0.4 1 d . U P E 2
F2' F 0.5224(13) 1.1080(12) 0.6408(13) 0.136(7) Uani 0.4 1 d . U P F 2
F3' F 0.4756(11) 1.1056(6) 0.5412(5) 0.097(4) Uani 0.4 1 d . U P G 2
F4' F 0.8266(17) 0.794(3) 0.687(2) 0.125(10) Uani 0.156(11) 1 d . U P B 2
F5' F 0.7883(13) 0.8263(15) 0.5695(12) 0.097(8) Uani 0.156(11) 1 d . U P B 2
F6' F 0.7935(14) 0.7098(13) 0.6525(19) 0.092(8) Uani 0.156(11) 1 d . U P B 2
F7' F 0.648(2) 0.634(2) 0.5128(16) 0.102(11) Uani 0.106(7) 1 d . U P D 2
F10' F 0.4013(13) 0.4176(14) 0.7069(13) 0.056(4) Uani 0.2 1 d . U P H 2
F13' F 0.1903(10) 1.0656(8) 0.5207(7) 0.110(5) Uani 0.226(5) 1 d . U P B 2
F14' F 0.1553(16) 0.9825(13) 0.4678(8) 0.106(6) Uani 0.226(5) 1 d . U P B 2
F15' F 0.0469(13) 1.0615(10) 0.5171(8) 0.096(4) Uani 0.226(5) 1 d . U P B 2
F16' F -0.0322(16) 0.863(3) 0.7308(11) 0.081(7) Uani 0.33(5) 1 d . U P B 2
F17' F 0.074(2) 0.7387(17) 0.7900(13) 0.065(4) Uani 0.33(5) 1 d . U P B 2
F19' F 0.2823(19) 0.8449(19) 0.999(2) 0.082(9) Uani 0.109(8) 1 d . U P B 2
F20' F 0.417(2) 0.8258(19) 1.0503(13) 0.079(10) Uani 0.109(8) 1 d . U P B 2
F21' F 0.364(2) 0.9188(12) 0.9538(15) 0.066(8) Uani 0.109(8) 1 d . U P B 2
F24' F 0.5863(10) 0.5123(9) 1.0573(8) 0.065(4) Uani 0.2 1 d . U P I 2
As1' As 0.9751(6) 0.6729(5) 0.1963(4) 0.0397(17) Uani 0.05 1 d . . P J 2
C11' C 0.7764(8) 0.3659(7) 0.4616(6) 0.048(2) Uani 0.3 1 d . U P C 2
C68' C 0.1454(18) 1.012(2) 0.5253(13) 0.059(5) Uani 0.226(5) 1 d . U P B 2
F2'' F 0.4290(19) 1.1064(12) 0.6624(11) 0.080(5) Uani 0.2 1 d . U P K 3

loop_
_atom_site_aniso_label
_atom_site_aniso_U_11
_atom_site_aniso_U_22
_atom_site_aniso_U_33
_atom_site_aniso_U_23
_atom_site_aniso_U_13
_atom_site_aniso_U_12
As1 0.0401(2) 0.02506(18) 0.03253(18) -0.00354(13) -0.00786(15) -0.01076(16)
B1 0.0355(15) 0.0303(15) 0.0274(14) -0.0037(12) -0.0024(11) -0.0128(12)
C1 0.0396(14) 0.0250(12) 0.0288(13) -0.0012(10) -0.0019(10) -0.0063(11)
C2 0.0438(15) 0.0339(15) 0.0344(14) -0.0024(12) -0.0005(12) 0.0049(12)
C3 0.0585(19) 0.0429(18) 0.0377(16) 0.0059(14) 0.0171(14) 0.0053(15)
C4 0.060(2) 0.0361(17) 0.066(2) 0.0005(15) 0.0297(17) -0.0071(15)
C5 0.0599(19) 0.0321(15) 0.069(2) -0.0133(15) 0.0216(16) -0.0199(14)
C6 0.0444(15) 0.0312(14) 0.0425(15) -0.0092(12) 0.0073(12) -0.0145(12)
C7 0.070(2) 0.0458(18) 0.0351(16) -0.0130(14) -0.0039(14) 0.0078(16)
C8 0.098(3) 0.078(3) 0.099(3) -0.047(3) 0.020(3) 0.015(3)
C9 0.115(4) 0.096(3) 0.088(3) -0.055(3) -0.047(3) 0.025(3)
C10 0.044(3) 0.049(3) 0.040(3) 0.001(3) -0.006(3) -0.022(3)
C11 0.058(4) 0.081(4) 0.119(6) 0.025(4) -0.018(4) -0.040(3)
C12 0.078(2) 0.0356(17) 0.081(3) -0.0026(17) 0.012(2) -0.0183(17)
C13 0.0564(17) 0.0362(15) 0.0439(16) -0.0160(13) 0.0084(13) -0.0220(13)
C14 0.074(2) 0.074(2) 0.062(2) -0.034(2) -0.0017(18) -0.029(2)
C15 0.070(2) 0.0456(18) 0.062(2) -0.0256(16) 0.0217(17) -0.0243(17)
C16 0.0420(15) 0.0351(15) 0.0476(16) -0.0123(12) -0.0104(12) -0.0109(12)
C17 0.060(2) 0.0410(17) 0.086(2) -0.0249(17) -0.0181(17) -0.0158(15)
C18 0.082(3) 0.061(2) 0.090(3) -0.032(2) -0.011(2) -0.036(2)
C19 0.056(2) 0.083(3) 0.060(2) -0.0217(19) -0.0072(16) -0.0342(19)
C20 0.0440(17) 0.070(2) 0.0510(18) -0.0139(17) -0.0066(14) -0.0173(16)
C21 0.0424(15) 0.0458(16) 0.0366(15) -0.0087(13) -0.0017(12) -0.0108(13)
C22 0.076(3) 0.044(2) 0.164(5) -0.041(3) -0.039(3) -0.0095(19)
C23 0.099(4) 0.072(3) 0.236(8) -0.087(4) 0.018(4) -0.014(3)
C24 0.144(5) 0.052(3) 0.181(6) -0.017(3) -0.075(5) 0.006(3)
C25 0.081(3) 0.126(4) 0.095(3) -0.040(3) -0.011(2) -0.058(3)
C26 0.117(5) 0.429(13) 0.224(8) -0.241(9) 0.030(5) -0.132(7)
C27 0.125(5) 0.200(7) 0.176(7) -0.079(6) 0.026(4) -0.116(5)
C28 0.0434(16) 0.0421(17) 0.0569(19) -0.0138(15) 0.0014(14) -0.0037(14)
C29 0.089(3) 0.048(2) 0.074(3) -0.0002(19) 0.002(2) -0.002(2)
C30 0.0469(19) 0.068(2) 0.083(3) -0.031(2) 0.0050(18) -0.0016(17)
C31 0.0410(14) 0.0264(13) 0.0337(13) 0.0011(10) -0.0058(11) -0.0157(11)
C32 0.0398(14) 0.0291(13) 0.0410(15) 0.0019(11) -0.0055(12) -0.0140(12)
C33 0.0383(15) 0.0507(18) 0.0485(17) 0.0062(14) -0.0079(13) -0.0185(14)
C34 0.0508(18) 0.061(2) 0.0402(16) 0.0095(14) -0.0096(14) -0.0261(16)
C35 0.0499(17) 0.062(2) 0.0347(15) 0.0029(14) -0.0002(13) -0.0262(16)
C36 0.0408(15) 0.0358(14) 0.0405(15) 0.0018(12) -0.0034(12) -0.0180(12)
C37 0.0424(16) 0.0492(18) 0.0446(17) 0.0001(14) -0.0009(13) -0.0102(14)
C38 0.084(3) 0.063(3) 0.092(3) -0.023(2) 0.025(2) -0.010(2)
C39 0.089(3) 0.094(3) 0.098(3) -0.025(3) 0.043(3) -0.061(3)
C40 0.054(5) 0.061(8) 0.033(4) 0.002(5) -0.004(3) -0.020(5)
C41 0.124(11) 0.155(13) 0.061(6) -0.040(7) -0.033(7) -0.049(9)
C42 0.094(9) 0.119(9) 0.050(5) 0.024(5) -0.028(5) 0.017(7)
C43 0.0424(16) 0.0525(18) 0.0395(16) 0.0029(14) -0.0014(12) -0.0165(14)
C44 0.057(2) 0.088(3) 0.073(2) -0.008(2) 0.0001(18) -0.042(2)
C45 0.060(2) 0.066(2) 0.0481(19) -0.0039(17) 0.0067(16) -0.0109(18)
C46 0.0355(13) 0.0298(13) 0.0262(12) -0.0054(10) -0.0030(10) -0.0122(11)
C47 0.0357(14) 0.0307(14) 0.0416(15) -0.0066(12) -0.0045(11) -0.0094(11)
C48 0.0461(16) 0.0283(14) 0.0507(17) -0.0054(12) -0.0066(13) -0.0139(12)
C49 0.0445(16) 0.0335(14) 0.0515(17) -0.0024(13) -0.0008(13) -0.0207(13)
C50 0.0376(14) 0.0344(14) 0.0461(16) -0.0011(12) 0.0003(12) -0.0140(12)
C51 0.0372(14) 0.0267(13) 0.0387(14) -0.0016(11) -0.0005(11) -0.0113(11)
C52 0.059(2) 0.0341(17) 0.092(3) -0.008(2) -0.005(2) -0.0160(16)
C53 0.0446(18) 0.046(2) 0.089(3) 0.0020(19) 0.0097(19) -0.0190(16)
C54 0.0377(13) 0.0345(13) 0.0270(12) -0.0040(10) -0.0020(10) -0.0170(11)
C55 0.0641(18) 0.0415(16) 0.0338(14) -0.0107(12) 0.0085(13) -0.0308(14)
C56 0.076(2) 0.0515(18) 0.0360(15) -0.0168(14) 0.0141(14) -0.0372(17)
C57 0.078(2) 0.0445(17) 0.0403(16) -0.0179(13) 0.0088(15) -0.0338(16)
C58 0.0562(17) 0.0408(16) 0.0351(14) -0.0083(12) 0.0036(12) -0.0265(14)
C59 0.0428(14) 0.0386(14) 0.0287(13) -0.0070(11) 0.0033(11) -0.0184(12)
C60 0.132(4) 0.058(2) 0.060(2) -0.0337(19) 0.036(2) -0.055(3)
C61 0.087(2) 0.0432(18) 0.0444(17) -0.0114(15) 0.0140(17) -0.0351(18)
C62 0.0357(13) 0.0327(13) 0.0269(12) -0.0045(10) -0.0040(10) -0.0155(11)
C63 0.0385(15) 0.0631(19) 0.0312(14) 0.0049(13) -0.0041(11) -0.0281(14)
C64 0.0454(16) 0.067(2) 0.0351(15) 0.0153(14) -0.0111(13) -0.0316(16)
C65 0.0365(14) 0.0509(17) 0.0409(15) 0.0079(13) -0.0115(12) -0.0237(13)
C66 0.0376(14) 0.0346(14) 0.0319(13) -0.0038(11) -0.0016(11) -0.0200(12)
C67 0.0407(14) 0.0275(12) 0.0258(12) -0.0024(10) -0.0033(10) -0.0162(11)
C68 0.034(2) 0.055(3) 0.041(3) 0.012(3) -0.005(2) -0.016(2)
C69 0.0446(16) 0.0545(18) 0.0413(16) -0.0048(13) 0.0005(13) -0.0292(14)
C70 0.0317(12) 0.0339(13) 0.0268(12) -0.0037(10) -0.0034(10) -0.0140(11)
C71 0.0352(13) 0.0322(13) 0.0314(13) -0.0050(11) -0.0062(10) -0.0103(11)
C72 0.0382(14) 0.0403(15) 0.0320(13) -0.0101(12) -0.0027(11) -0.0124(12)
C73 0.0444(15) 0.0470(16) 0.0261(13) -0.0060(12) -0.0062(11) -0.0140(13)
C74 0.0366(14) 0.0428(16) 0.0314(14) -0.0040(12) -0.0097(11) -0.0061(12)
C75 0.0341(13) 0.0376(14) 0.0304(13) -0.0081(11) -0.0017(10) -0.0086(11)
C76 0.0568(19) 0.0517(19) 0.0382(16) -0.0174(14) -0.0055(14) -0.0110(15)
C77 0.061(2) 0.056(2) 0.0438(18) -0.0101(16) -0.0164(15) 0.0034(17)
C10' 0.045(6) 0.042(4) 0.052(6) 0.000(4) 0.005(5) -0.026(4)
F8' 0.025(5) 0.024(5) 0.026(5) -0.006(2) 0.002(2) -0.010(3)
C40' 0.055(6) 0.055(7) 0.057(6) 0.009(5) -0.024(4) -0.020(5)
C41' 0.104(9) 0.123(10) 0.072(6) -0.009(7) -0.017(6) -0.069(8)
C42' 0.139(13) 0.097(8) 0.090(8) 0.034(6) -0.049(8) -0.043(8)
F1 0.092(4) 0.037(2) 0.137(5) 0.002(3) -0.050(4) -0.001(2)
F2 0.115(9) 0.040(3) 0.088(4) -0.033(3) 0.020(6) -0.026(6)
F3 0.082(4) 0.034(3) 0.133(8) 0.022(3) 0.041(5) -0.009(3)
F4 0.0427(15) 0.061(2) 0.143(4) -0.005(2) 0.0027(17) -0.0268(14)
F5 0.067(2) 0.156(6) 0.121(4) -0.080(4) 0.031(2) -0.011(3)
F6 0.0424(15) 0.068(2) 0.129(4) 0.035(2) 0.0034(18) -0.0003(13)
F7 0.162(3) 0.0628(17) 0.0495(15) -0.0236(13) 0.0534(17) -0.064(2)
F8 0.159(5) 0.094(3) 0.082(2) -0.042(2) 0.070(3) -0.026(3)
F9 0.205(3) 0.117(2) 0.0439(12) -0.0320(14) 0.0155(16) -0.084(2)
F10 0.167(5) 0.058(3) 0.076(3) -0.035(3) 0.051(4) -0.072(4)
F11 0.1089(19) 0.0560(13) 0.0778(16) 0.0217(12) -0.0074(14) -0.0310(13)
F12 0.0936(16) 0.0662(13) 0.0791(14) -0.0168(11) 0.0304(12) -0.0546(13)
F13 0.0436(15) 0.107(2) 0.0362(13) 0.0260(13) -0.0042(11) -0.0324(15)
F14 0.0502(14) 0.096(2) 0.0316(12) 0.0038(12) -0.0112(10) -0.0337(14)
F15 0.081(3) 0.053(2) 0.067(2) 0.0285(19) -0.012(2) -0.015(2)
F16 0.0374(19) 0.080(5) 0.069(3) 0.004(3) 0.0069(19) -0.008(2)
F17 0.087(6) 0.070(5) 0.088(5) -0.034(4) 0.035(5) -0.062(5)
F18 0.0763(13) 0.0947(16) 0.0523(11) -0.0306(11) 0.0283(10) -0.0537(12)
F19 0.078(2) 0.097(3) 0.070(2) -0.050(2) -0.0241(16) 0.0340(19)
F20 0.131(3) 0.0754(19) 0.0500(17) -0.0249(14) 0.034(2) -0.015(2)
F21 0.097(2) 0.093(3) 0.123(3) -0.075(3) 0.009(2) -0.037(2)
F22 0.0925(16) 0.0424(11) 0.0740(14) -0.0058(10) -0.0253(12) 0.0024(11)
F23 0.0496(13) 0.0872(18) 0.128(2) -0.0259(16) -0.0292(13) 0.0089(12)
F24 0.097(3) 0.080(2) 0.0356(14) -0.0020(14) -0.0284(16) 0.026(2)
F1' 0.056(4) 0.031(3) 0.180(9) -0.007(5) -0.008(6) -0.008(3)
F2' 0.140(12) 0.044(5) 0.224(16) -0.020(8) -0.057(10) -0.040(7)
F3' 0.161(11) 0.031(3) 0.061(5) 0.018(3) -0.031(7) -0.012(6)
F4' 0.076(11) 0.14(2) 0.163(19) -0.031(15) -0.019(12) -0.046(12)
F5' 0.058(9) 0.065(11) 0.102(12) 0.025(9) 0.039(8) 0.011(8)
F6' 0.052(9) 0.070(11) 0.116(17) -0.007(11) 0.019(10) 0.002(7)
F7' 0.113(17) 0.127(19) 0.087(15) -0.034(12) 0.041(12) -0.071(14)
F10' 0.095(11) 0.048(9) 0.045(6) -0.015(6) 0.000(8) -0.048(8)
F13' 0.132(10) 0.105(9) 0.083(7) 0.049(6) -0.039(6) -0.086(8)
F14' 0.149(15) 0.107(11) 0.036(6) 0.003(7) -0.003(8) -0.033(10)
F15' 0.088(9) 0.087(8) 0.072(7) 0.026(6) -0.015(7) -0.021(8)
F16' 0.036(6) 0.123(16) 0.069(6) 0.002(8) 0.002(4) -0.035(8)
F17' 0.081(10) 0.058(7) 0.062(6) 0.000(5) 0.024(7) -0.049(7)
F19' 0.059(12) 0.065(14) 0.129(19) -0.049(13) 0.060(12) -0.023(10)
F20' 0.089(15) 0.072(14) 0.039(11) -0.024(10) -0.033(10) 0.024(11)
F21' 0.082(16) 0.037(10) 0.075(13) -0.022(9) 0.019(11) -0.013(9)
F24' 0.066(4) 0.065(4) 0.061(4) -0.016(2) 0.004(2) -0.021(2)
As1' 0.039(4) 0.025(3) 0.031(3) 0.007(2) 0.007(3) 0.003(3)
C11' 0.054(6) 0.041(5) 0.046(6) -0.006(4) 0.024(5) -0.022(5)
C68' 0.060(9) 0.057(10) 0.056(9) -0.011(8) -0.012(7) -0.019(8)
F2'' 0.085(12) 0.049(8) 0.081(9) -0.014(6) 0.005(10) 0.000(9)

loop_
_atom_type_symbol
_atom_type_description
_atom_type_scat_dispersion_real
_atom_type_scat_dispersion_imag
_atom_type_scat_source
C C 0.0033 0.0016 'International Tables Vol C Tables 4.2.6.8 and 6.1.1.4'
H H 0.0000 0.0000 'International Tables Vol C Tables 4.2.6.8 and 6.1.1.4'
B B 0.0013 0.0007 'International Tables Vol C Tables 4.2.6.8 and 6.1.1.4'
F F 0.0171 0.0103 'International Tables Vol C Tables 4.2.6.8 and 6.1.1.4'
As As 0.0499 2.0058 'International Tables Vol C Tables 4.2.6.8 and 6.1.1.4'

loop_
_geom_angle_atom_site_label_1
_geom_angle_atom_site_label_2
_geom_angle_atom_site_label_3
_geom_angle
C1 As1 C31 117.93(11)
C1 As1 C16 117.09(12)
C31 As1 C16 119.33(12)
C70 B1 C46 105.78(19)
C70 B1 C54 112.3(2)
C46 B1 C54 110.9(2)
C70 B1 C62 112.9(2)
C46 B1 C62 112.0(2)
C54 B1 C62 103.1(2)
C2 C1 C6 122.4(2)
C2 C1 As1 115.3(2)
C6 C1 As1 122.30(19)
C3 C2 C1 117.4(3)
C3 C2 C7 119.1(3)
C1 C2 C7 123.5(3)
C4 C3 C2 122.4(3)
C4 C3 H3 118.8
C2 C3 H3 118.8
C3 C4 C5 118.4(3)
C3 C4 C10 114.3(4)
C5 C4 C10 126.9(4)
C6 C5 C4 122.8(3)
C6 C5 H5 118.6
C4 C5 H5 118.6
C5 C6 C1 116.6(3)
C5 C6 C13 120.0(3)
C1 C6 C13 123.5(2)
C9 C7 C2 112.4(3)
C9 C7 C8 111.1(4)
C2 C7 C8 112.1(3)
C9 C7 H7 107.0
C2 C7 H7 107.0
C8 C7 H7 107.0
C7 C8 H8A 109.5
C7 C8 H8B 109.5
H8A C8 H8B 109.5
C7 C8 H8C 109.5
H8A C8 H8C 109.5
H8B C8 H8C 109.5
C7 C9 H9A 109.5
C7 C9 H9B 109.5
H9A C9 H9B 109.5
C7 C9 H9C 109.5
H9A C9 H9C 109.5
H9B C9 H9C 109.5
C11 C10 C12 105.5(6)
C11 C10 C4 103.7(5)
C12 C10 C4 113.8(5)
C11 C10 H10 109.3
C12 C10 H10 111.1
C4 C10 H10 112.9
C10 C11 H11A 109.5
C10 C11 H11B 109.5
H11A C11 H11B 109.5
C10 C11 H11C 109.5
H11A C11 H11C 109.5
H11B C11 H11C 109.5
C10 C12 H12A 109.5
C10 C12 H12B 109.5
H12A C12 H12B 109.5
C10 C12 H12C 109.5
H12A C12 H12C 109.5
H12B C12 H12C 109.5
C6 C13 C14 111.3(3)
C6 C13 C15 112.0(3)
C14 C13 C15 111.5(3)
C6 C13 H13 107.3
C14 C13 H13 107.3
C15 C13 H13 107.3
C13 C14 H14A 109.5
C13 C14 H14B 109.5
H14A C14 H14B 109.5
C13 C14 H14C 109.5
H14A C14 H14C 109.5
H14B C14 H14C 109.5
C13 C15 H15A 109.5
C13 C15 H15B 109.5
H15A C15 H15B 109.5
C13 C15 H15C 109.5
H15A C15 H15C 109.5
H15B C15 H15C 109.5
C21 C16 C17 122.1(3)
C21 C16 As1 122.5(2)
C17 C16 As1 115.3(2)
C18 C17 C16 116.8(3)
C18 C17 C22 119.5(3)
C16 C17 C22 123.7(3)
C19 C18 C17 122.7(3)
C19 C18 H18 118.7
C17 C18 H18 118.7
C20 C19 C18 118.1(3)
C20 C19 C25 120.3(4)
C18 C19 C25 121.6(4)
C19 C20 C21 123.0(3)
C19 C20 H20 118.5
C21 C20 H20 118.5
C20 C21 C16 117.3(3)
C20 C21 C28 119.1(3)
C16 C21 C28 123.5(3)
C17 C22 C24 111.4(5)
C17 C22 C23 111.8(4)
C24 C22 C23 111.7(4)
C17 C22 H22 107.2
C24 C22 H22 107.2
C23 C22 H22 107.2
C22 C23 H23A 109.5
C22 C23 H23B 109.5
H23A C23 H23B 109.5
C22 C23 H23C 109.5
H23A C23 H23C 109.5
H23B C23 H23C 109.5
C22 C24 H24A 109.5
C22 C24 H24B 109.5
H24A C24 H24B 109.5
C22 C24 H24C 109.5
H24A C24 H24C 109.5
H24B C24 H24C 109.5
C26 C25 C27 116.5(6)
C26 C25 C19 113.9(4)
C27 C25 C19 111.4(4)
C26 C25 H25 104.5
C27 C25 H25 104.5
C19 C25 H25 104.5
C25 C26 H26A 109.5
C25 C26 H26B 109.5
H26A C26 H26B 109.5
C25 C26 H26C 109.5
H26A C26 H26C 109.5
H26B C26 H26C 109.5
C25 C27 H27A 109.5
C25 C27 H27B 109.5
H27A C27 H27B 109.5
C25 C27 H27C 109.5
H27A C27 H27C 109.5
H27B C27 H27C 109.5
C21 C28 C29 111.4(3)
C21 C28 C30 112.2(3)
C29 C28 C30 111.2(3)
C21 C28 H28 107.3
C29 C28 H28 107.3
C30 C28 H28 107.3
C28 C29 H29A 109.5
C28 C29 H29B 109.5
H29A C29 H29B 109.5
C28 C29 H29C 109.5
H29A C29 H29C 109.5
H29B C29 H29C 109.5
C28 C30 H30A 109.5
C28 C30 H30B 109.5
H30A C30 H30B 109.5
C28 C30 H30C 109.5
H30A C30 H30C 109.5
H30B C30 H30C 109.5
C36 C31 C32 122.3(2)
C36 C31 As1 122.5(2)
C32 C31 As1 115.2(2)
C33 C32 C31 116.7(3)
C33 C32 C37 118.9(3)
C31 C32 C37 124.4(2)
C34 C33 C32 122.7(3)
C34 C33 H33 118.6
C32 C33 H33 118.6
C35 C34 C33 118.5(3)
C35 C34 C40 123.2(7)
C33 C34 C40 117.8(7)
C34 C35 C36 122.3(3)
C34 C35 H35 118.8
C36 C35 H35 118.8
C35 C36 C31 117.4(3)
C35 C36 C43 119.5(3)
C31 C36 C43 123.1(2)
C38 C37 C32 112.2(3)
C38 C37 C39 111.3(3)
C32 C37 C39 112.3(3)
C38 C37 H37 106.9
C32 C37 H37 106.9
C39 C37 H37 106.9
C37 C38 H38A 109.5
C37 C38 H38B 109.5
H38A C38 H38B 109.5
C37 C38 H38C 109.5
H38A C38 H38C 109.5
H38B C38 H38C 109.5
C37 C39 H39A 109.5
C37 C39 H39B 109.5
H39A C39 H39B 109.5
C37 C39 H39C 109.5
H39A C39 H39C 109.5
H39B C39 H39C 109.5
C42 C40 C34 121.7(12)
C42 C40 C41 110.3(13)
C34 C40 C41 98.1(10)
C42 C40 H40 108.6
C34 C40 H40 108.6
C41 C40 H40 108.6
C40 C41 H41A 109.5
C40 C41 H41B 109.5
H41A C41 H41B 109.5
C40 C41 H41C 109.5
H41A C41 H41C 109.5
H41B C41 H41C 109.5
C40 C42 H42A 109.5
C40 C42 H42B 109.5
H42A C42 H42B 109.5
C40 C42 H42C 109.5
H42A C42 H42C 109.5
H42B C42 H42C 109.5
C45 C43 C36 112.8(3)
C45 C43 C44 111.2(3)
C36 C43 C44 110.6(3)
C45 C43 H43 107.3
C36 C43 H43 107.3
C44 C43 H43 107.3
C43 C44 H44A 109.5
C43 C44 H44B 109.5
H44A C44 H44B 109.5
C43 C44 H44C 109.5
H44A C44 H44C 109.5
H44B C44 H44C 109.5
C43 C45 H45A 109.5
C43 C45 H45B 109.5
H45A C45 H45B 109.5
C43 C45 H45C 109.5
H45A C45 H45C 109.5
H45B C45 H45C 109.5
C51 C46 C47 115.3(2)
C51 C46 B1 121.1(2)
C47 C46 B1 123.5(2)
C48 C47 C46 122.2(3)
C48 C47 H47 118.9
C46 C47 H47 118.9
C49 C48 C47 121.0(3)
C49 C48 C52 118.7(3)
C47 C48 C52 120.3(3)
C50 C49 C48 118.3(3)
C50 C49 H49 120.8
C48 C49 H49 120.8
C49 C50 C51 120.3(3)
C49 C50 C53 119.4(3)
C51 C50 C53 120.2(3)
C50 C51 C46 122.8(2)
C50 C51 H51 118.6
C46 C51 H51 118.6
F2 C52 F1 120.1(7)
F2 C52 F3 98.1(7)
F1 C52 F3 97.9(6)
F2 C52 C48 114.8(6)
F1 C52 C48 112.5(3)
F3 C52 C48 110.3(4)
F5 C53 F6 105.7(4)
F5 C53 F4 108.8(4)
F6 C53 F4 102.5(4)
F5 C53 C50 114.2(4)
F6 C53 C50 112.1(3)
F4 C53 C50 112.5(3)
C55 C54 C59 115.5(2)
C55 C54 B1 121.6(2)
C59 C54 B1 122.4(2)
C54 C55 C56 122.5(3)
C54 C55 H55 118.8
C56 C55 H55 118.8
C57 C56 C55 120.5(3)
C57 C56 C60 118.7(3)
C55 C56 C60 120.6(3)
C58 C57 C56 118.4(3)
C58 C57 H57 120.8
C56 C57 H57 120.8
C57 C58 C59 120.5(3)
C57 C58 C61 119.5(3)
C59 C58 C61 120.0(3)
C58 C59 C54 122.5(2)
C58 C59 H59 118.7
C54 C59 H59 118.7
F7 C60 F9 103.7(4)
F7 C60 F8 110.0(4)
F9 C60 F8 105.0(4)
F7 C60 C56 114.7(3)
F9 C60 C56 111.7(4)
F8 C60 C56 111.1(4)
F11 C61 F12 105.1(3)
F11 C61 F10 102.4(4)
F12 C61 F10 110.7(4)
F11 C61 C58 112.3(3)
F12 C61 C58 112.7(3)
F10 C61 C58 112.9(4)
C63 C62 C67 115.6(2)
C63 C62 B1 120.0(2)
C67 C62 B1 123.9(2)
C64 C63 C62 122.6(3)
C64 C63 H63 118.7
C62 C63 H63 118.7
C63 C64 C65 120.3(3)
C63 C64 C68 120.0(3)
C65 C64 C68 119.6(3)
C66 C65 C64 118.4(3)
C66 C65 H65 120.8
C64 C65 H65 120.8
C65 C66 C67 120.6(2)
C65 C66 C69 120.0(2)
C67 C66 C69 119.4(2)
C66 C67 C62 122.4(2)
C66 C67 H67 118.8
C62 C67 H67 118.8
F14 C68 F13 105.7(6)
F14 C68 F15 105.7(4)
F13 C68 F15 106.5(4)
F14 C68 C64 114.9(4)
F13 C68 C64 114.5(3)
F15 C68 C64 109.0(6)
F17 C69 F18 107.9(8)
F17 C69 F16 106.5(5)
F18 C69 F16 99.0(8)
F17 C69 C66 116.2(6)
F18 C69 C66 113.0(2)
F16 C69 C66 112.7(4)
C75 C70 C71 115.5(2)
C75 C70 B1 122.2(2)
C71 C70 B1 122.1(2)
C72 C71 C70 122.4(2)
C72 C71 H71 118.8
C70 C71 H71 118.8
C73 C72 C71 120.5(2)
C73 C72 C76 118.8(2)
C71 C72 C76 120.7(3)
C72 C73 C74 118.5(2)
C72 C73 H73 120.7
C74 C73 H73 120.7
C73 C74 C75 120.4(3)
C73 C74 C77 121.0(3)
C75 C74 C77 118.5(3)
C74 C75 C70 122.7(2)
C74 C75 H75 118.6
C70 C75 H75 118.6
F19 C76 F20 106.3(3)
F19 C76 F21 104.6(4)
F20 C76 F21 104.7(3)
F19 C76 C72 114.5(2)
F20 C76 C72 113.7(3)
F21 C76 C72 112.2(3)
F24 C77 F22 111.3(4)
F24 C77 F23 101.8(3)
F22 C77 F23 103.1(3)
F24 C77 C74 114.6(3)
F22 C77 C74 113.3(3)
F23 C77 C74 111.4(3)
C41' C40' C42' 106.2(12)
F14' C68' F13' 113(2)
F14' C68' F15' 101.0(19)
F13' C68' F15' 106(3)

loop_
_geom_bond_atom_site_label_1
_geom_bond_atom_site_label_2
_geom_bond_distance
As1 C1 1.915(3)
As1 C31 1.915(3)
As1 C16 1.920(3)
B1 C70 1.637(4)
B1 C46 1.639(4)
B1 C54 1.641(4)
B1 C62 1.641(4)
C1 C2 1.407(4)
C1 C6 1.405(4)
C2 C3 1.383(4)
C2 C7 1.517(4)
C3 C4 1.372(5)
C3 H3 0.9300
C4 C5 1.393(5)
C4 C10 1.506(7)
C5 C6 1.385(4)
C5 H5 0.9300
C6 C13 1.520(4)
C7 C9 1.512(5)
C7 C8 1.522(6)
C7 H7 0.9800
C8 H8A 0.9600
C8 H8B 0.9600
C8 H8C 0.9600
C9 H9A 0.9600
C9 H9B 0.9600
C9 H9C 0.9600
C10 C11 1.521(8)
C10 C12 1.494(8)
C10 H10 0.9800
C11 H11A 0.9600
C11 H11B 0.9600
C11 H11C 0.9600
C12 H12A 0.9600
C12 H12B 0.9600
C12 H12C 0.9600
C13 C14 1.527(5)
C13 C15 1.535(4)
C13 H13 0.9800
C14 H14A 0.9600
C14 H14B 0.9600
C14 H14C 0.9600
C15 H15A 0.9600
C15 H15B 0.9600
C15 H15C 0.9600
C16 C21 1.401(4)
C16 C17 1.406(4)
C17 C18 1.393(5)
C17 C22 1.510(5)
C18 C19 1.386(5)
C18 H18 0.9300
C19 C20 1.370(5)
C19 C25 1.521(5)
C20 C21 1.385(4)
C20 H20 0.9300
C21 C28 1.522(4)
C22 C24 1.516(8)
C22 C23 1.528(8)
C22 H22 0.9800
C23 H23A 0.9600
C23 H23B 0.9600
C23 H23C 0.9600
C24 H24A 0.9600
C24 H24B 0.9600
C24 H24C 0.9600
C25 C26 1.409(8)
C25 C27 1.475(8)
C25 H25 0.9800
C26 H26A 0.9600
C26 H26B 0.9600
C26 H26C 0.9600
C27 H27A 0.9600
C27 H27B 0.9600
C27 H27C 0.9600
C28 C29 1.524(5)
C28 C30 1.537(5)
C28 H28 0.9800
C29 H29A 0.9600
C29 H29B 0.9600
C29 H29C 0.9600
C30 H30A 0.9600
C30 H30B 0.9600
C30 H30C 0.9600
C31 C36 1.404(4)
C31 C32 1.410(4)
C32 C33 1.392(4)
C32 C37 1.513(4)
C33 C34 1.382(5)
C33 H33 0.9300
C34 C35 1.385(4)
C34 C40 1.525(16)
C35 C36 1.387(4)
C35 H35 0.9300
C36 C43 1.523(4)
C37 C38 1.504(5)
C37 C39 1.513(5)
C37 H37 0.9800
C38 H38A 0.9600
C38 H38B 0.9600
C38 H38C 0.9600
C39 H39A 0.9600
C39 H39B 0.9600
C39 H39C 0.9600
C40 C42 1.361(18)
C40 C41 1.71(2)
C40 H40 0.9800
C41 H41A 0.9600
C41 H41B 0.9600
C41 H41C 0.9600
C42 H42A 0.9600
C42 H42B 0.9600
C42 H42C 0.9600
C43 C45 1.522(5)
C43 C44 1.539(5)
C43 H43 0.9800
C44 H44A 0.9600
C44 H44B 0.9600
C44 H44C 0.9600
C45 H45A 0.9600
C45 H45B 0.9600
C45 H45C 0.9600
C46 C51 1.396(4)
C46 C47 1.399(4)
C47 C48 1.388(4)
C47 H47 0.9300
C48 C49 1.381(4)
C48 C52 1.496(4)
C49 C50 1.380(4)
C49 H49 0.9300
C50 C51 1.391(4)
C50 C53 1.493(4)
C51 H51 0.9300
C52 F2 1.256(11)
C52 F1 1.326(6)
C52 F3 1.416(8)
C53 F5 1.291(6)
C53 F6 1.340(6)
C53 F4 1.342(5)
C54 C55 1.393(4)
C54 C59 1.399(4)
C55 C56 1.390(4)
C55 H55 0.9300
C56 C57 1.383(4)
C56 C60 1.493(5)
C57 C58 1.381(4)
C57 H57 0.9300
C58 C59 1.387(4)
C58 C61 1.491(4)
C59 H59 0.9300
C60 F7 1.315(4)
C60 F9 1.348(5)
C60 F8 1.367(7)
C61 F11 1.317(4)
C61 F12 1.329(4)
C61 F10 1.336(7)
C62 C63 1.394(4)
C62 C67 1.395(4)
C63 C64 1.385(4)
C63 H63 0.9300
C64 C65 1.392(4)
C64 C68 1.485(6)
C65 C66 1.373(4)
C65 H65 0.9300
C66 C67 1.391(4)
C66 C69 1.489(4)
C67 H67 0.9300
C68 F14 1.336(7)
C68 F13 1.341(6)
C68 F15 1.347(8)
C69 F17 1.280(11)
C69 F18 1.330(4)
C69 F16 1.378(8)
C70 C75 1.394(4)
C70 C71 1.399(4)
C71 C72 1.396(4)
C71 H71 0.9300
C72 C73 1.381(4)
C72 C76 1.487(4)
C73 C74 1.383(4)
C73 H73 0.9300
C74 C75 1.392(4)
C74 C77 1.488(4)
C75 H75 0.9300
C76 F19 1.320(4)
C76 F20 1.326(4)
C76 F21 1.340(4)
C77 F24 1.301(4)
C77 F22 1.332(4)
C77 F23 1.348(5)
C10' C11' 1.554(14)
F8' F7' 1.49(4)
C40' C41' 1.47(2)
C40' C42' 1.669(19)
F13' C68' 1.27(3)
F14' C68' 1.25(3)
F15' C68' 1.35(3)
